data_7700994
loop_
_publ_author_name
'Baltrun, Marc'
'Watt, Fabian A.'
'Schoch, Roland'
'W\"olper, Christoph'
'Neuba, Adam G.'
'Hohloch, Stephan'

_publ_section_title
;
 A new bis-phenolate mesoionic carbene ligand for early transition metal
 chemistry.
;
_journal_issue 39
_journal_name_full 'Dalton transactions (Cambridge, England : 2003)'
_journal_page_first 14611
_journal_page_last 14625
_journal_paper_doi 10.1039/c9dt03099a
_journal_volume 48
_journal_year 2019
_chemical_formula_moiety 'C40 H57 Cl N5 Nb O2, C4 H10 O'
_chemical_formula_sum 'C44 H67 Cl N5 Nb O3'
_chemical_formula_weight 842.38
_space_group_crystal_system triclinic
_space_group_IT_number 2
_space_group_name_Hall '-P 1'
_space_group_name_H-M_alt 'P -1'
_symmetry_space_group_name_Hall '-P 1'
_symmetry_space_group_name_H-M 'P -1'
_atom_sites_solution_hydrogens geom
_atom_sites_solution_primary dual
_audit_creation_date 2019-06-04
_audit_creation_method
;
Olex2 1.2
(compiled 2018.05.29 svn.r3508 for OlexSys, GUI svn.r5506)
;
_audit_update_record
;
2019-06-07 deposited with the CCDC.    2019-08-19 downloaded from the CCDC.
;
_cell_angle_alpha 103.559(3)
_cell_angle_beta 93.800(3)
_cell_angle_gamma 108.092(3)
_cell_formula_units_Z 2
_cell_length_a 11.0086(16)
_cell_length_b 15.840(2)
_cell_length_c 15.982(2)
_cell_measurement_reflns_used 7628
_cell_measurement_temperature 130(2)
_cell_measurement_theta_max 25.53
_cell_measurement_theta_min 1.32
_cell_volume 2545.9(6)
_computing_cell_refinement 'Bruker Apex3 software, 2019'
_computing_data_collection 'Bruker Apex3 software, 2019'
_computing_data_reduction 'Bruker Apex3 software, 2019'
_computing_molecular_graphics 'Olex2 (Dolomanov et al., 2009)'
_computing_publication_material 'Olex2 (Dolomanov et al., 2009)'
_computing_structure_refinement 'XL (Sheldrick, 2008)'
_computing_structure_solution 'XT (Sheldrick, 2015)'
_diffrn_ambient_temperature 130(2)
_diffrn_measured_fraction_theta_full 1.000
_diffrn_measured_fraction_theta_max 0.993
_diffrn_measurement_device_type 'Bruker Smart AXS'
_diffrn_measurement_method 'omega scans'
_diffrn_radiation_type MoK\a
_diffrn_radiation_wavelength 0.71073
_diffrn_reflns_av_R_equivalents 0.0539
_diffrn_reflns_av_unetI/netI 0.0590
_diffrn_reflns_Laue_measured_fraction_full 1.000
_diffrn_reflns_Laue_measured_fraction_max 0.993
_diffrn_reflns_limit_h_max 13
_diffrn_reflns_limit_h_min -13
_diffrn_reflns_limit_k_max 19
_diffrn_reflns_limit_k_min -19
_diffrn_reflns_limit_l_max 19
_diffrn_reflns_limit_l_min -19
_diffrn_reflns_number 29018
_diffrn_reflns_point_group_measured_fraction_full 1.000
_diffrn_reflns_point_group_measured_fraction_max 0.993
_diffrn_reflns_theta_full 25.242
_diffrn_reflns_theta_max 25.538
_diffrn_reflns_theta_min 1.326
_exptl_absorpt_coefficient_mu 0.326
_exptl_absorpt_correction_T_max 0.7452
_exptl_absorpt_correction_T_min 0.6103
_exptl_absorpt_correction_type multi-scan
_exptl_absorpt_process_details
;
SADABS-2016/2 (Bruker,2016/2) was used for absorption correction.
wR2(int) was 0.1171 before and 0.0475 after correction.
The Ratio of minimum to maximum transmission is 0.8190.
The \l/2 correction factor is Not present.
;
_exptl_crystal_colour yellow
_exptl_crystal_density_diffrn 1.099
_exptl_crystal_description block
_exptl_crystal_F_000 896
_exptl_crystal_size_max 0.45
_exptl_crystal_size_mid 0.44
_exptl_crystal_size_min 0.32
_refine_diff_density_max 1.299
_refine_diff_density_min -0.875
_refine_diff_density_rms 0.074
_refine_ls_extinction_method none
_refine_ls_goodness_of_fit_ref 1.027
_refine_ls_hydrogen_treatment constr
_refine_ls_matrix_type full
_refine_ls_number_parameters 536
_refine_ls_number_reflns 9465
_refine_ls_number_restraints 18
_refine_ls_restrained_S_all 1.031
_refine_ls_R_factor_all 0.0623
_refine_ls_R_factor_gt 0.0470
_refine_ls_shift/su_max 0.002
_refine_ls_shift/su_mean 0.000
_refine_ls_structure_factor_coef Fsqd
_refine_ls_weighting_details 'w=1/[\s^2^(Fo^2^)+(0.0518P)^2^+1.9857P] where P=(Fo^2^+2Fc^2^)/3'
_refine_ls_weighting_scheme calc
_refine_ls_wR_factor_gt 0.1091
_refine_ls_wR_factor_ref 0.1184
_reflns_Friedel_coverage 0.000
_reflns_number_gt 7628
_reflns_number_total 9465
_reflns_threshold_expression 'I > 2\s(I)'
_cod_data_source_file c9dt03099a2.cif
_cod_data_source_block sh_0198_0m
_cod_depositor_comments 'Adding full bibliography for 7700989--7700996.cif.'
_cod_original_cell_volume 2545.9(7)
_cod_database_code 7700994
_shelx_shelxl_version_number 2017/1
_shelx_space_group_comment
;
The symmetry employed for this shelxl refinement is uniquely defined
by the following loop, which should always be used as a source of
symmetry information in preference to the above space-group names.
They are only intended as comments.
;
_exptl_absorpt_special_details 'Blessing, 1995'
_olex2_refinement_description
;
1. Fixed Uiso
 At 1.2 times of:
  All C(H) groups, All C(H,H) groups
 At 1.5 times of:
  All C(H,H,H) groups
2. Uiso/Uaniso restraints and constraints
Uanis(C26) \\sim Ueq, Uanis(C27A) \\sim Ueq, Uanis(C28) \\sim Ueq: with sigma
of 0.001 and sigma for terminal atoms of 0.002
3. Others
 Sof(C28A)=Sof(H28D)=Sof(H28E)=Sof(H28F)=Sof(C27A)=Sof(H27D)=Sof(H27E)=
 Sof(H27F)=Sof(C26A)=Sof(H26D)=Sof(H26E)=Sof(H26F)=1-FVAR(1)
 Sof(C28)=Sof(H28A)=Sof(H28B)=Sof(H28C)=Sof(C27)=Sof(H27A)=Sof(H27B)=Sof(H27C)=
 Sof(C26)=Sof(H26A)=Sof(H26B)=Sof(H26C)=FVAR(1)
4.a Secondary CH2 refined with riding coordinates:
 C102(H10D,H10E), C101(H10I,H10J)
4.b Aromatic/amide H refined with riding coordinates:
 C6(H6), C8(H8), C12(H12), C53(H53), C14(H14), C54(H54), C50(H50), C52(H52),
 C51(H51)
4.c Idealised Me refined as rotating group:
 C42(H42A,H42B,H42C), C19(H19A,H19B,H19C), C24(H24A,H24B,H24C), C61(H61A,H61B,
 H61C), C32(H32A,H32B,H32C), C23(H23A,H23B,H23C), C31(H31A,H31B,H31C), C22(H22A,
 H22B,H22C), C43(H43A,H43B,H43C), C41(H41A,H41B,H41C), C18(H18A,H18B,H18C),
 C30(H30A,H30B,H30C), C20(H20A,H20B,H20C), C103(H10A,H10B,H10C), C100(H10F,H10G,
 H10H), C28(H28A,H28B,H28C), C27(H27A,H27B,H27C), C26(H26A,H26B,H26C),
 C28A(H28D,H28E,H28F), C27A(H27D,H27E,H27F), C26A(H26D,H26E,H26F)
;
_olex2_submission_special_instructions 'No special instructions were received'

loop_
_space_group_symop_operation_xyz
'x, y, z'
'-x, -y, -z'

loop_
_atom_site_label
_atom_site_type_symbol
_atom_site_fract_x
_atom_site_fract_y
_atom_site_fract_z
_atom_site_U_iso_or_equiv
_atom_site_adp_type
_atom_site_occupancy
_atom_site_site_symmetry_order
_atom_site_calc_flag
_atom_site_refinement_flags_posn
_atom_site_refinement_flags_adp
_atom_site_refinement_flags_occupancy
_atom_site_disorder_assembly
_atom_site_disorder_group
Nb1 Nb 0.52481(2) 0.79644(2) 0.23443(2) 0.02007(9) Uani 1 1 d . . . . .
Cl1 Cl 0.33424(7) 0.84537(6) 0.24432(5) 0.03084(19) Uani 1 1 d . . . . .
O1 O 0.66467(18) 0.91668(13) 0.25432(13) 0.0231(5) Uani 1 1 d . . . . .
O2 O 0.44626(19) 0.67823(14) 0.26402(13) 0.0244(5) Uani 1 1 d . . . . .
N3 N 0.8979(2) 0.77381(18) 0.30992(17) 0.0271(6) Uani 1 1 d . . . . .
N1 N 0.7058(2) 0.69469(17) 0.30640(16) 0.0230(6) Uani 1 1 d . . . . .
N2 N 0.8267(2) 0.69954(18) 0.33056(17) 0.0288(6) Uani 1 1 d . . . . .
N40 N 0.5247(2) 0.75465(17) 0.12250(16) 0.0245(6) Uani 1 1 d . . . . .
N50 N 0.5473(2) 0.85634(17) 0.39513(16) 0.0260(6) Uani 1 1 d . . . . .
C5 C 0.8695(3) 0.8969(2) 0.24004(18) 0.0219(6) Uani 1 1 d . . . . .
C11 C 0.6017(3) 0.6171(2) 0.3137(2) 0.0249(7) Uani 1 1 d . . . . .
C6 C 0.9908(3) 0.9265(2) 0.21367(19) 0.0258(7) Uani 1 1 d . . . . .
H6 H 1.046805 0.893644 0.217986 0.031 Uiso 1 1 calc R . . . .
C10 C 0.7829(3) 0.9454(2) 0.23123(18) 0.0218(6) Uani 1 1 d . . . . .
C2 C 0.8248(3) 0.8157(2) 0.27291(18) 0.0217(6) Uani 1 1 d . . . . .
C1 C 0.6974(3) 0.7640(2) 0.27141(19) 0.0214(6) Uani 1 1 d . . . . .
C8 C 0.9439(3) 1.0499(2) 0.1763(2) 0.0272(7) Uani 1 1 d . . . . .
H8 H 0.969852 1.101678 0.155198 0.033 Uiso 1 1 calc R . . . .
C9 C 0.8207(3) 1.0249(2) 0.20062(19) 0.0240(7) Uani 1 1 d . . . . .
C7 C 1.0300(3) 1.0026(2) 0.1815(2) 0.0297(7) Uani 1 1 d . . . . .
C12 C 0.6298(3) 0.5478(2) 0.3425(2) 0.0316(8) Uani 1 1 d . . . . .
H12 H 0.715143 0.554932 0.361180 0.038 Uiso 1 1 calc R . . . .
C21 C 0.7308(3) 1.0806(2) 0.1936(2) 0.0288(7) Uani 1 1 d . . . . .
C16 C 0.4735(3) 0.6099(2) 0.28717(19) 0.0245(7) Uani 1 1 d . . . . .
C53 C 0.6459(3) 0.9706(3) 0.5291(2) 0.0400(9) Uani 1 1 d . . . . .
H53 H 0.714331 1.023107 0.559173 0.048 Uiso 1 1 calc R . . . .
C14 C 0.4065(3) 0.4606(2) 0.3135(2) 0.0368(8) Uani 1 1 d . . . . .
H14 H 0.340520 0.406642 0.312568 0.044 Uiso 1 1 calc R . . . .
C15 C 0.3738(3) 0.5277(2) 0.2849(2) 0.0296(7) Uani 1 1 d . . . . .
C40 C 0.5427(3) 0.7196(2) 0.0336(2) 0.0301(7) Uani 1 1 d . . . . .
C42 C 0.6879(3) 0.7529(3) 0.0287(2) 0.0402(9) Uani 1 1 d . . . . .
H42A H 0.720257 0.819025 0.043610 0.060 Uiso 1 1 calc GR . . . .
H42B H 0.702044 0.728595 -0.029292 0.060 Uiso 1 1 calc GR . . . .
H42C H 0.732322 0.731809 0.068871 0.060 Uiso 1 1 calc GR . . . .
C54 C 0.6425(3) 0.9319(2) 0.4420(2) 0.0345(8) Uani 1 1 d . . . . .
H54 H 0.709595 0.959560 0.414437 0.041 Uiso 1 1 calc R . . . .
C50 C 0.4528(3) 0.8185(2) 0.4376(2) 0.0320(8) Uani 1 1 d . . . . .
H50 H 0.385503 0.765715 0.406689 0.038 Uiso 1 1 calc R . . . .
C19 C 1.2661(3) 1.0591(2) 0.2348(2) 0.0385(9) Uani 1 1 d . . . . .
H19A H 1.254493 1.107393 0.279081 0.058 Uiso 1 1 calc GR . . . .
H19B H 1.350881 1.080044 0.219118 0.058 Uiso 1 1 calc GR . . . .
H19C H 1.256596 1.006104 0.256377 0.058 Uiso 1 1 calc GR . . . .
C24 C 0.6095(3) 1.0225(2) 0.1273(2) 0.0374(8) Uani 1 1 d . . . . .
H24A H 0.634184 1.002309 0.071533 0.056 Uiso 1 1 calc GR . . . .
H24B H 0.555380 1.058904 0.122669 0.056 Uiso 1 1 calc GR . . . .
H24C H 0.563027 0.969752 0.146027 0.056 Uiso 1 1 calc GR . . . .
C61 C 1.0378(3) 0.7969(3) 0.3298(2) 0.0409(9) Uani 1 1 d . . . . .
H61A H 1.056912 0.770813 0.375391 0.061 Uiso 1 1 calc GR . . . .
H61B H 1.078087 0.862712 0.348356 0.061 Uiso 1 1 calc GR . . . .
H61C H 1.070172 0.772393 0.278661 0.061 Uiso 1 1 calc GR . . . .
C52 C 0.5485(3) 0.9316(3) 0.5711(2) 0.0382(9) Uani 1 1 d . . . . .
H52 H 0.548649 0.957085 0.629814 0.046 Uiso 1 1 calc R . . . .
C13 C 0.5323(4) 0.4691(2) 0.3436(2) 0.0379(9) Uani 1 1 d . . . . .
C32 C 0.2279(4) 0.5148(3) 0.1525(2) 0.0446(9) Uani 1 1 d . . . . .
H32A H 0.281569 0.574310 0.149101 0.067 Uiso 1 1 calc GR . . . .
H32B H 0.140258 0.503738 0.128592 0.067 Uiso 1 1 calc GR . . . .
H32C H 0.257992 0.468152 0.119971 0.067 Uiso 1 1 calc GR . . . .
C51 C 0.4503(4) 0.8538(2) 0.5242(2) 0.0386(9) Uani 1 1 d . . . . .
H51 H 0.382657 0.825192 0.550951 0.046 Uiso 1 1 calc R . . . .
C17 C 1.1651(3) 1.0334(3) 0.1551(2) 0.0405(9) Uani 1 1 d . . . . .
C23 C 0.6935(4) 1.1130(2) 0.2836(2) 0.0433(9) Uani 1 1 d . . . . .
H23A H 0.649715 1.060397 0.303375 0.065 Uiso 1 1 calc GR . . . .
H23B H 0.637320 1.148182 0.279497 0.065 Uiso 1 1 calc GR . . . .
H23C H 0.770099 1.150813 0.324152 0.065 Uiso 1 1 calc GR . . . .
C29 C 0.2341(3) 0.5122(2) 0.2479(2) 0.0384(9) Uani 1 1 d . . . . .
C31 C 0.1843(3) 0.5858(3) 0.3001(3) 0.0481(10) Uani 1 1 d . . . . .
H31A H 0.197757 0.588796 0.360836 0.072 Uiso 1 1 calc GR . . . .
H31B H 0.093705 0.569943 0.280636 0.072 Uiso 1 1 calc GR . . . .
H31C H 0.230383 0.644624 0.291414 0.072 Uiso 1 1 calc GR . . . .
C25 C 0.5618(4) 0.3909(2) 0.3737(3) 0.0531(11) Uani 1 1 d . . . . .
C22 C 0.7965(4) 1.1676(2) 0.1648(3) 0.0420(9) Uani 1 1 d . . . . .
H22A H 0.872406 1.205858 0.205791 0.063 Uiso 1 1 calc GR . . . .
H22B H 0.737720 1.201097 0.162246 0.063 Uiso 1 1 calc GR . . . .
H22C H 0.820521 1.150288 0.108248 0.063 Uiso 1 1 calc GR . . . .
C43 C 0.4709(4) 0.7559(3) -0.0268(2) 0.0482(10) Uani 1 1 d . . . . .
H43A H 0.380269 0.734748 -0.022948 0.072 Uiso 1 1 calc GR . . . .
H43B H 0.483818 0.733684 -0.085599 0.072 Uiso 1 1 calc GR . . . .
H43C H 0.503452 0.822085 -0.009778 0.072 Uiso 1 1 calc GR . . . .
C41 C 0.4919(4) 0.6151(3) 0.0105(3) 0.0558(12) Uani 1 1 d . . . . .
H41A H 0.535865 0.594367 0.051175 0.084 Uiso 1 1 calc GR . . . .
H41B H 0.506957 0.590703 -0.047234 0.084 Uiso 1 1 calc GR . . . .
H41C H 0.400869 0.594204 0.012990 0.084 Uiso 1 1 calc GR . . . .
C18 C 1.1820(4) 0.9536(3) 0.0866(3) 0.0620(13) Uani 1 1 d . . . . .
H18A H 1.170416 0.901565 0.110135 0.093 Uiso 1 1 calc GR . . . .
H18B H 1.267180 0.972486 0.071159 0.093 Uiso 1 1 calc GR . . . .
H18C H 1.118910 0.936653 0.035806 0.093 Uiso 1 1 calc GR . . . .
O100 O 0.9549(4) 0.6056(4) 0.1103(3) 0.1263(18) Uani 1 1 d . . . . .
C30 C 0.1417(4) 0.4183(3) 0.2500(3) 0.0657(14) Uani 1 1 d . . . . .
H30A H 0.169598 0.370385 0.217458 0.099 Uiso 1 1 calc GR . . . .
H30B H 0.056010 0.410456 0.224710 0.099 Uiso 1 1 calc GR . . . .
H30C H 0.141348 0.414946 0.309232 0.099 Uiso 1 1 calc GR . . . .
C20 C 1.1887(4) 1.1168(4) 0.1194(4) 0.0839(19) Uani 1 1 d . . . . .
H20A H 1.127325 1.101804 0.068029 0.126 Uiso 1 1 calc GR . . . .
H20B H 1.274731 1.134534 0.104971 0.126 Uiso 1 1 calc GR . . . .
H20C H 1.179147 1.166987 0.162435 0.126 Uiso 1 1 calc GR . . . .
C103 C 1.1118(5) 0.6789(4) 0.0347(3) 0.0821(16) Uani 1 1 d . . . . .
H10A H 1.131006 0.719408 -0.002548 0.123 Uiso 1 1 calc GR . . . .
H10B H 1.109460 0.618595 0.003611 0.123 Uiso 1 1 calc GR . . . .
H10C H 1.177476 0.702403 0.084960 0.123 Uiso 1 1 calc GR . . . .
C102 C 0.9876(5) 0.6736(4) 0.0620(4) 0.0954(19) Uani 1 1 d . . . . .
H10D H 0.991624 0.733086 0.098232 0.114 Uiso 1 1 calc R . . . .
H10E H 0.922259 0.656332 0.011522 0.114 Uiso 1 1 calc R . . . .
C100 C 0.8055(5) 0.5023(4) 0.1647(4) 0.0883(18) Uani 1 1 d . . . . .
H10F H 0.821130 0.447752 0.134037 0.132 Uiso 1 1 calc GR . . . .
H10G H 0.716220 0.487117 0.172238 0.132 Uiso 1 1 calc GR . . . .
H10H H 0.858914 0.527371 0.220609 0.132 Uiso 1 1 calc GR . . . .
C101 C 0.8359(6) 0.5693(4) 0.1155(4) 0.102(2) Uani 1 1 d . . . . .
H10I H 0.789282 0.540080 0.056821 0.123 Uiso 1 1 calc R . . . .
H10J H 0.803463 0.618324 0.141044 0.123 Uiso 1 1 calc R . . . .
C28 C 0.4563(7) 0.3561(5) 0.4356(5) 0.054(2) Uani 0.552(7) 1 d . U P A 1
H28A H 0.468948 0.404756 0.487541 0.081 Uiso 0.552(7) 1 calc GR . P A 1
H28B H 0.466896 0.303380 0.450790 0.081 Uiso 0.552(7) 1 calc GR . P A 1
H28C H 0.370706 0.339542 0.404919 0.081 Uiso 0.552(7) 1 calc GR . P A 1
C27 C 0.5327(12) 0.3104(6) 0.2977(6) 0.077(4) Uani 0.552(7) 1 d . . P A 1
H27A H 0.443379 0.291090 0.273041 0.116 Uiso 0.552(7) 1 calc GR . P A 1
H27B H 0.549675 0.260878 0.315674 0.116 Uiso 0.552(7) 1 calc GR . P A 1
H27C H 0.586142 0.326779 0.254987 0.116 Uiso 0.552(7) 1 calc GR . P A 1
C26 C 0.6867(9) 0.4164(7) 0.4215(7) 0.071(3) Uani 0.552(7) 1 d . U P A 1
H26A H 0.750556 0.444291 0.388970 0.106 Uiso 0.552(7) 1 calc GR . P A 1
H26B H 0.701062 0.362559 0.431469 0.106 Uiso 0.552(7) 1 calc GR . P A 1
H26C H 0.693236 0.459603 0.476289 0.106 Uiso 0.552(7) 1 calc GR . P A 1
C28A C 0.6321(13) 0.4259(7) 0.4644(6) 0.069(4) Uani 0.448(7) 1 d . . P A 2
H28D H 0.705404 0.479785 0.468825 0.103 Uiso 0.448(7) 1 calc GR . P A 2
H28E H 0.660790 0.379121 0.479090 0.103 Uiso 0.448(7) 1 calc GR . P A 2
H28F H 0.575296 0.441389 0.503771 0.103 Uiso 0.448(7) 1 calc GR . P A 2
C27A C 0.4721(14) 0.3015(9) 0.3382(10) 0.086(4) Uani 0.448(7) 1 d . U P A 2
H27D H 0.397977 0.294146 0.367816 0.129 Uiso 0.448(7) 1 calc GR . P A 2
H27E H 0.511462 0.256877 0.345225 0.129 Uiso 0.448(7) 1 calc GR . P A 2
H27F H 0.445774 0.292659 0.277409 0.129 Uiso 0.448(7) 1 calc GR . P A 2
C26A C 0.6896(13) 0.3720(7) 0.3209(8) 0.078(4) Uani 0.448(7) 1 d . . P A 2
H26D H 0.668266 0.363003 0.259549 0.117 Uiso 0.448(7) 1 calc GR . P A 2
H26E H 0.703654 0.318084 0.331034 0.117 Uiso 0.448(7) 1 calc GR . P A 2
H26F H 0.766652 0.424426 0.343408 0.117 Uiso 0.448(7) 1 calc GR . P A 2

loop_
_atom_site_aniso_label
_atom_site_aniso_U_11
_atom_site_aniso_U_22
_atom_site_aniso_U_33
_atom_site_aniso_U_23
_atom_site_aniso_U_13
_atom_site_aniso_U_12
Nb1 0.01795(15) 0.02253(15) 0.02345(16) 0.01011(11) 0.00606(11) 0.00848(11)
Cl1 0.0233(4) 0.0381(5) 0.0384(5) 0.0141(4) 0.0083(3) 0.0169(3)
O1 0.0196(10) 0.0255(11) 0.0284(12) 0.0105(9) 0.0101(9) 0.0097(9)
O2 0.0215(11) 0.0271(11) 0.0292(12) 0.0139(10) 0.0074(9) 0.0090(9)
N3 0.0197(13) 0.0359(16) 0.0276(15) 0.0082(12) 0.0020(11) 0.0124(12)
N1 0.0219(13) 0.0251(14) 0.0233(14) 0.0062(11) 0.0015(11) 0.0106(11)
N2 0.0246(14) 0.0303(15) 0.0319(15) 0.0092(12) -0.0004(12) 0.0099(12)
N40 0.0219(13) 0.0267(14) 0.0287(15) 0.0119(12) 0.0033(11) 0.0104(11)
N50 0.0254(14) 0.0312(15) 0.0271(14) 0.0117(12) 0.0071(11) 0.0137(12)
C5 0.0183(15) 0.0256(16) 0.0180(15) 0.0026(13) 0.0031(12) 0.0043(12)
C11 0.0297(17) 0.0202(15) 0.0249(17) 0.0068(13) 0.0025(13) 0.0080(13)
C6 0.0220(16) 0.0369(18) 0.0199(16) 0.0078(14) 0.0051(13) 0.0112(14)
C10 0.0227(15) 0.0238(16) 0.0158(15) 0.0017(12) 0.0072(12) 0.0052(12)
C2 0.0204(15) 0.0282(16) 0.0180(15) 0.0037(13) 0.0045(12) 0.0117(13)
C1 0.0212(15) 0.0214(15) 0.0231(16) 0.0079(13) 0.0040(12) 0.0079(12)
C8 0.0268(17) 0.0304(17) 0.0237(17) 0.0128(14) 0.0091(13) 0.0034(14)
C9 0.0258(16) 0.0270(16) 0.0191(16) 0.0055(13) 0.0055(13) 0.0086(13)
C7 0.0225(16) 0.043(2) 0.0234(17) 0.0134(15) 0.0058(13) 0.0075(15)
C12 0.0359(19) 0.0257(17) 0.0348(19) 0.0100(15) -0.0036(15) 0.0131(15)
C21 0.0342(18) 0.0272(17) 0.0324(18) 0.0134(15) 0.0159(15) 0.0146(14)
C16 0.0342(18) 0.0187(15) 0.0218(16) 0.0091(13) 0.0028(13) 0.0083(13)
C53 0.0313(19) 0.051(2) 0.0289(19) 0.0019(17) -0.0026(15) 0.0103(17)
C14 0.037(2) 0.0283(18) 0.041(2) 0.0165(16) -0.0051(16) 0.0010(15)
C15 0.0328(18) 0.0253(17) 0.0293(18) 0.0109(14) 0.0017(14) 0.0060(14)
C40 0.0327(18) 0.0341(18) 0.0242(17) 0.0086(15) 0.0069(14) 0.0110(15)
C42 0.041(2) 0.056(2) 0.031(2) 0.0147(18) 0.0181(16) 0.0208(18)
C54 0.0252(17) 0.048(2) 0.0302(19) 0.0118(16) 0.0070(14) 0.0109(16)
C50 0.0378(19) 0.0302(18) 0.0289(18) 0.0101(15) 0.0120(15) 0.0095(15)
C19 0.0227(17) 0.041(2) 0.053(2) 0.0168(18) 0.0098(16) 0.0076(15)
C24 0.0349(19) 0.042(2) 0.048(2) 0.0246(18) 0.0125(17) 0.0197(16)
C61 0.0222(17) 0.053(2) 0.051(2) 0.0222(19) 0.0011(16) 0.0121(16)
C52 0.044(2) 0.052(2) 0.0253(18) 0.0115(17) 0.0046(16) 0.0256(18)
C13 0.048(2) 0.0245(18) 0.039(2) 0.0127(16) -0.0040(17) 0.0087(16)
C32 0.040(2) 0.045(2) 0.039(2) 0.0100(18) -0.0108(17) 0.0058(17)
C51 0.047(2) 0.040(2) 0.032(2) 0.0138(17) 0.0176(17) 0.0134(17)
C17 0.0249(18) 0.062(2) 0.042(2) 0.032(2) 0.0132(16) 0.0106(17)
C23 0.060(2) 0.034(2) 0.049(2) 0.0177(18) 0.033(2) 0.0233(18)
C29 0.0304(19) 0.0332(19) 0.049(2) 0.0215(17) -0.0013(16) 0.0007(15)
C31 0.0282(19) 0.064(3) 0.052(2) 0.023(2) 0.0091(17) 0.0092(18)
C25 0.067(3) 0.026(2) 0.062(3) 0.0197(19) -0.017(2) 0.0113(19)
C22 0.052(2) 0.036(2) 0.052(2) 0.0235(18) 0.0261(19) 0.0221(18)
C43 0.052(2) 0.071(3) 0.029(2) 0.018(2) 0.0042(18) 0.028(2)
C41 0.079(3) 0.036(2) 0.040(2) -0.0007(18) 0.020(2) 0.007(2)
C18 0.033(2) 0.115(4) 0.035(2) 0.014(2) 0.0166(18) 0.024(2)
O100 0.051(2) 0.205(5) 0.113(4) 0.071(4) 0.010(2) 0.010(3)
C30 0.036(2) 0.054(3) 0.100(4) 0.045(3) -0.012(2) -0.0079(19)
C20 0.031(2) 0.134(5) 0.134(5) 0.113(4) 0.040(3) 0.031(3)
C103 0.068(3) 0.085(4) 0.077(4) -0.002(3) 0.006(3) 0.021(3)
C102 0.065(4) 0.112(5) 0.076(4) -0.007(4) 0.002(3) 0.010(3)
C100 0.059(3) 0.102(5) 0.077(4) -0.016(3) 0.001(3) 0.022(3)
C101 0.099(5) 0.071(4) 0.100(5) 0.004(4) -0.045(4) 0.005(3)
C28 0.059(3) 0.053(3) 0.057(3) 0.0257(19) 0.0109(18) 0.0204(18)
C27 0.149(11) 0.064(6) 0.059(6) 0.025(5) 0.033(6) 0.082(7)
C26 0.073(3) 0.069(3) 0.075(3) 0.026(2) 0.0036(19) 0.026(2)
C28A 0.148(12) 0.065(7) 0.028(5) 0.021(5) 0.010(6) 0.078(8)
C27A 0.087(5) 0.084(5) 0.088(5) 0.026(2) 0.008(2) 0.029(2)
C26A 0.121(11) 0.052(7) 0.089(9) 0.032(6) 0.014(8) 0.059(7)

loop_
_atom_type_symbol
_atom_type_description
_atom_type_scat_dispersion_real
_atom_type_scat_dispersion_imag
_atom_type_scat_source
C C 0.0033 0.0016 'International Tables Vol C Tables 4.2.6.8 and 6.1.1.4'
H H 0.0000 0.0000 'International Tables Vol C Tables 4.2.6.8 and 6.1.1.4'
Cl Cl 0.1484 0.1585 'International Tables Vol C Tables 4.2.6.8 and 6.1.1.4'
N N 0.0061 0.0033 'International Tables Vol C Tables 4.2.6.8 and 6.1.1.4'
Nb Nb -2.0727 0.6215 'International Tables Vol C Tables 4.2.6.8 and 6.1.1.4'
O O 0.0106 0.0060 'International Tables Vol C Tables 4.2.6.8 and 6.1.1.4'

loop_
_geom_angle_atom_site_label_1
_geom_angle_atom_site_label_2
_geom_angle_atom_site_label_3
_geom_angle
Cl1 Nb1 N50 80.24(6)
O1 Nb1 Cl1 101.07(6)
O1 Nb1 O2 151.02(8)
O1 Nb1 N50 79.25(8)
O1 Nb1 C1 77.66(9)
O2 Nb1 Cl1 96.08(6)
O2 Nb1 N50 80.86(8)
O2 Nb1 C1 78.67(9)
N40 Nb1 Cl1 105.13(8)
N40 Nb1 O1 97.98(10)
N40 Nb1 O2 99.89(10)
N40 Nb1 N50 174.41(10)
N40 Nb1 C1 93.37(11)
C1 Nb1 Cl1 161.42(8)
C1 Nb1 N50 81.32(10)
C10 O1 Nb1 135.64(18)
C16 O2 Nb1 143.31(19)
N2 N3 C2 112.8(2)
N2 N3 C61 115.7(3)
C2 N3 C61 131.5(3)
N2 N1 C11 118.5(2)
N2 N1 C1 114.1(2)
C1 N1 C11 127.3(2)
N3 N2 N1 103.4(2)
C40 N40 Nb1 171.8(2)
C54 N50 Nb1 123.6(2)
C54 N50 C50 116.4(3)
C50 N50 Nb1 119.6(2)
C6 C5 C10 118.9(3)
C6 C5 C2 123.2(3)
C10 C5 C2 117.8(3)
C12 C11 N1 119.1(3)
C12 C11 C16 121.4(3)
C16 C11 N1 119.4(3)
C5 C6 H6 118.9
C7 C6 C5 122.1(3)
C7 C6 H6 118.9
O1 C10 C5 119.7(3)
O1 C10 C9 119.7(3)
C9 C10 C5 120.6(3)
N3 C2 C5 128.1(3)
N3 C2 C1 105.8(3)
C1 C2 C5 126.1(3)
N1 C1 Nb1 128.7(2)
N1 C1 C2 103.9(2)
C2 C1 Nb1 127.0(2)
C9 C8 H8 117.8
C7 C8 H8 117.8
C7 C8 C9 124.4(3)
C10 C9 C21 121.6(3)
C8 C9 C10 116.7(3)
C8 C9 C21 121.6(3)
C6 C7 C8 117.2(3)
C6 C7 C17 120.2(3)
C8 C7 C17 122.5(3)
C11 C12 H12 119.8
C13 C12 C11 120.4(3)
C13 C12 H12 119.8
C9 C21 C23 109.2(3)
C9 C21 C22 112.1(3)
C24 C21 C9 110.6(3)
C24 C21 C23 110.3(3)
C24 C21 C22 107.7(3)
C22 C21 C23 106.8(3)
O2 C16 C11 121.4(3)
O2 C16 C15 120.4(3)
C11 C16 C15 118.2(3)
C54 C53 H53 120.2
C52 C53 H53 120.2
C52 C53 C54 119.6(3)
C15 C14 H14 118.1
C15 C14 C13 123.8(3)
C13 C14 H14 118.1
C16 C15 C29 120.4(3)
C14 C15 C16 118.1(3)
C14 C15 C29 121.4(3)
N40 C40 C42 108.2(3)
N40 C40 C43 109.2(3)
N40 C40 C41 108.3(3)
C43 C40 C42 110.3(3)
C41 C40 C42 109.4(3)
C41 C40 C43 111.3(3)
C40 C42 H42A 109.5
C40 C42 H42B 109.5
C40 C42 H42C 109.5
H42A C42 H42B 109.5
H42A C42 H42C 109.5
H42B C42 H42C 109.5
N50 C54 C53 123.2(3)
N50 C54 H54 118.4
C53 C54 H54 118.4
N50 C50 H50 118.3
N50 C50 C51 123.3(3)
C51 C50 H50 118.3
H19A C19 H19B 109.5
H19A C19 H19C 109.5
H19B C19 H19C 109.5
C17 C19 H19A 109.5
C17 C19 H19B 109.5
C17 C19 H19C 109.5
C21 C24 H24A 109.5
C21 C24 H24B 109.5
C21 C24 H24C 109.5
H24A C24 H24B 109.5
H24A C24 H24C 109.5
H24B C24 H24C 109.5
N3 C61 H61A 109.5
N3 C61 H61B 109.5
N3 C61 H61C 109.5
H61A C61 H61B 109.5
H61A C61 H61C 109.5
H61B C61 H61C 109.5
C53 C52 H52 121.0
C53 C52 C51 118.1(3)
C51 C52 H52 121.0
C12 C13 C14 117.8(3)
C12 C13 C25 121.2(3)
C14 C13 C25 121.0(3)
H32A C32 H32B 109.5
H32A C32 H32C 109.5
H32B C32 H32C 109.5
C29 C32 H32A 109.5
C29 C32 H32B 109.5
C29 C32 H32C 109.5
C50 C51 H51 120.3
C52 C51 C50 119.4(3)
C52 C51 H51 120.3
C19 C17 C7 108.9(3)
C19 C17 C18 108.5(3)
C18 C17 C7 109.6(3)
C20 C17 C7 112.3(3)
C20 C17 C19 107.9(3)
C20 C17 C18 109.5(4)
C21 C23 H23A 109.5
C21 C23 H23B 109.5
C21 C23 H23C 109.5
H23A C23 H23B 109.5
H23A C23 H23C 109.5
H23B C23 H23C 109.5
C15 C29 C32 109.1(3)
C15 C29 C31 111.2(3)
C32 C29 C31 109.8(3)
C30 C29 C15 112.1(3)
C30 C29 C32 107.3(3)
C30 C29 C31 107.2(3)
C29 C31 H31A 109.5
C29 C31 H31B 109.5
C29 C31 H31C 109.5
H31A C31 H31B 109.5
H31A C31 H31C 109.5
H31B C31 H31C 109.5
C13 C25 C28 107.5(4)
C13 C25 C26A 106.2(4)
C27 C25 C13 108.6(4)
C27 C25 C28 103.9(6)
C26 C25 C13 114.8(5)
C26 C25 C28 108.0(6)
C26 C25 C27 113.3(7)
C28A C25 C13 110.5(4)
C28A C25 C26A 97.7(7)
C27A C25 C13 116.3(6)
C27A C25 C28A 124.4(8)
C27A C25 C26A 96.6(8)
C21 C22 H22A 109.5
C21 C22 H22B 109.5
C21 C22 H22C 109.5
H22A C22 H22B 109.5
H22A C22 H22C 109.5
H22B C22 H22C 109.5
C40 C43 H43A 109.5
C40 C43 H43B 109.5
C40 C43 H43C 109.5
H43A C43 H43B 109.5
H43A C43 H43C 109.5
H43B C43 H43C 109.5
C40 C41 H41A 109.5
C40 C41 H41B 109.5
C40 C41 H41C 109.5
H41A C41 H41B 109.5
H41A C41 H41C 109.5
H41B C41 H41C 109.5
C17 C18 H18A 109.5
C17 C18 H18B 109.5
C17 C18 H18C 109.5
H18A C18 H18B 109.5
H18A C18 H18C 109.5
H18B C18 H18C 109.5
C101 O100 C102 117.5(5)
C29 C30 H30A 109.5
C29 C30 H30B 109.5
C29 C30 H30C 109.5
H30A C30 H30B 109.5
H30A C30 H30C 109.5
H30B C30 H30C 109.5
C17 C20 H20A 109.5
C17 C20 H20B 109.5
C17 C20 H20C 109.5
H20A C20 H20B 109.5
H20A C20 H20C 109.5
H20B C20 H20C 109.5
H10A C103 H10B 109.5
H10A C103 H10C 109.5
H10B C103 H10C 109.5
C102 C103 H10A 109.5
C102 C103 H10B 109.5
C102 C103 H10C 109.5
O100 C102 C103 108.5(6)
O100 C102 H10D 110.0
O100 C102 H10E 110.0
C103 C102 H10D 110.0
C103 C102 H10E 110.0
H10D C102 H10E 108.4
H10F C100 H10G 109.5
H10F C100 H10H 109.5
H10G C100 H10H 109.5
C101 C100 H10F 109.5
C101 C100 H10G 109.5
C101 C100 H10H 109.5
O100 C101 C100 116.6(6)
O100 C101 H10I 108.1
O100 C101 H10J 108.1
C100 C101 H10I 108.1
C100 C101 H10J 108.1
H10I C101 H10J 107.3
C25 C28 H28A 109.5
C25 C28 H28B 109.5
C25 C28 H28C 109.5
H28A C28 H28B 109.5
H28A C28 H28C 109.5
H28B C28 H28C 109.5
C25 C27 H27A 109.5
C25 C27 H27B 109.5
C25 C27 H27C 109.5
H27A C27 H27B 109.5
H27A C27 H27C 109.5
H27B C27 H27C 109.5
C25 C26 H26A 109.5
C25 C26 H26B 109.5
C25 C26 H26C 109.5
H26A C26 H26B 109.5
H26A C26 H26C 109.5
H26B C26 H26C 109.5
C25 C28A H28D 109.5
C25 C28A H28E 109.5
C25 C28A H28F 109.5
H28D C28A H28E 109.5
H28D C28A H28F 109.5
H28E C28A H28F 109.5
C25 C27A H27D 109.5
C25 C27A H27E 109.5
C25 C27A H27F 109.5
H27D C27A H27E 109.5
H27D C27A H27F 109.5
H27E C27A H27F 109.5
C25 C26A H26D 109.5
C25 C26A H26E 109.5
C25 C26A H26F 109.5
H26D C26A H26E 109.5
H26D C26A H26F 109.5
H26E C26A H26F 109.5

loop_
_geom_bond_atom_site_label_1
_geom_bond_atom_site_label_2
_geom_bond_distance
Nb1 Cl1 2.4542(8)
Nb1 O1 1.9823(19)
Nb1 O2 1.985(2)
Nb1 N40 1.756(3)
Nb1 N50 2.487(3)
Nb1 C1 2.196(3)
O1 C10 1.346(3)
O2 C16 1.331(3)
N3 N2 1.323(3)
N3 C2 1.376(4)
N3 C61 1.461(4)
N1 N2 1.335(3)
N1 C11 1.431(4)
N1 C1 1.368(4)
N40 C40 1.449(4)
N50 C54 1.338(4)
N50 C50 1.341(4)
C5 C6 1.400(4)
C5 C10 1.416(4)
C5 C2 1.460(4)
C11 C12 1.393(4)
C11 C16 1.408(4)
C6 H6 0.9300
C6 C7 1.379(4)
C10 C9 1.409(4)
C2 C1 1.382(4)
C8 H8 0.9300
C8 C9 1.399(4)
C8 C7 1.388(4)
C9 C21 1.532(4)
C7 C17 1.535(4)
C12 H12 0.9300
C12 C13 1.375(5)
C21 C24 1.531(5)
C21 C23 1.538(4)
C21 C22 1.535(4)
C16 C15 1.410(4)
C53 H53 0.9300
C53 C54 1.376(5)
C53 C52 1.364(5)
C14 H14 0.9300
C14 C15 1.383(4)
C14 C13 1.390(5)
C15 C29 1.534(5)
C40 C42 1.533(5)
C40 C43 1.526(5)
C40 C41 1.516(5)
C42 H42A 0.9600
C42 H42B 0.9600
C42 H42C 0.9600
C54 H54 0.9300
C50 H50 0.9300
C50 C51 1.372(5)
C19 H19A 0.9600
C19 H19B 0.9600
C19 H19C 0.9600
C19 C17 1.520(5)
C24 H24A 0.9600
C24 H24B 0.9600
C24 H24C 0.9600
C61 H61A 0.9600
C61 H61B 0.9600
C61 H61C 0.9600
C52 H52 0.9300
C52 C51 1.372(5)
C13 C25 1.542(5)
C32 H32A 0.9600
C32 H32B 0.9600
C32 H32C 0.9600
C32 C29 1.534(5)
C51 H51 0.9300
C17 C18 1.535(6)
C17 C20 1.517(5)
C23 H23A 0.9600
C23 H23B 0.9600
C23 H23C 0.9600
C29 C31 1.534(5)
C29 C30 1.529(5)
C31 H31A 0.9600
C31 H31B 0.9600
C31 H31C 0.9600
C25 C28 1.625(8)
C25 C27 1.473(9)
C25 C26 1.417(10)
C25 C28A 1.488(10)
C25 C27A 1.407(13)
C25 C26A 1.755(13)
C22 H22A 0.9600
C22 H22B 0.9600
C22 H22C 0.9600
C43 H43A 0.9600
C43 H43B 0.9600
C43 H43C 0.9600
C41 H41A 0.9600
C41 H41B 0.9600
C41 H41C 0.9600
C18 H18A 0.9600
C18 H18B 0.9600
C18 H18C 0.9600
O100 C102 1.438(7)
O100 C101 1.274(7)
C30 H30A 0.9600
C30 H30B 0.9600
C30 H30C 0.9600
C20 H20A 0.9600
C20 H20B 0.9600
C20 H20C 0.9600
C103 H10A 0.9600
C103 H10B 0.9600
C103 H10C 0.9600
C103 C102 1.446(7)
C102 H10D 0.9700
C102 H10E 0.9700
C100 H10F 0.9600
C100 H10G 0.9600
C100 H10H 0.9600
C100 C101 1.435(8)
C101 H10I 0.9700
C101 H10J 0.9700
C28 H28A 0.9600
C28 H28B 0.9600
C28 H28C 0.9600
C27 H27A 0.9600
C27 H27B 0.9600
C27 H27C 0.9600
C26 H26A 0.9600
C26 H26B 0.9600
C26 H26C 0.9600
C28A H28D 0.9600
C28A H28E 0.9600
C28A H28F 0.9600
C27A H27D 0.9600
C27A H27E 0.9600
C27A H27F 0.9600
C26A H26D 0.9600
C26A H26E 0.9600
C26A H26F 0.9600

loop_
_smtbx_masks_void_nr
_smtbx_masks_void_average_x
_smtbx_masks_void_average_y
_smtbx_masks_void_average_z
_smtbx_masks_void_volume
_smtbx_masks_void_count_electrons
_smtbx_masks_void_content
1 0.000 -0.632 0.500 389.9 80.0 Et2O
2 0.037 0.235 0.081 11.9 0.0 ?
3 -0.037 0.765 0.919 11.9 0.0 ?
